data_7016805
loop_
_publ_author_name
'Sathyadevi, Palanisamy'
'Krishnamoorthy, Paramasivam'
'Butorac, Rachel R.'
'Cowley, Alan H.'
'Bhuvanesh, Nattamai S. P.'
'Dharmaraj, Nallasamy'

_publ_section_title
;
 Effect of substitution and planarity of the ligand on DNA/BSA
 interaction, free radical scavenging and cytotoxicity of diamagnetic
 Ni(ii) complexes: A systematic investigation.
;
_journal_issue 38
_journal_name_full 'Dalton transactions (Cambridge, England : 2003)'
_journal_page_first 9690
_journal_page_last 9702
_journal_paper_doi 10.1039/c1dt10767d
_journal_volume 40
_journal_year 2011
_chemical_formula_sum 'C36 H27 N2 Ni O2 P'
_chemical_formula_weight 609.28
_chemical_name_systematic
;
?
;
_space_group_IT_number 14
_symmetry_cell_setting monoclinic
_symmetry_space_group_name_Hall '-P 2yn'
_symmetry_space_group_name_H-M 'P 1 21/n 1'
_atom_sites_solution_hydrogens geom
_atom_sites_solution_primary direct
_atom_sites_solution_secondary difmap
_audit_creation_method SHELXL-97
_cell_angle_alpha 90.00
_cell_angle_beta 98.896(9)
_cell_angle_gamma 90.00
_cell_formula_units_Z 4
_cell_length_a 15.778(2)
_cell_length_b 8.8459(14)
_cell_length_c 20.488(3)
_cell_measurement_reflns_used 943
_cell_measurement_temperature 110(2)
_cell_measurement_theta_max 60.73
_cell_measurement_theta_min 3.30
_cell_volume 2825.1(7)
_computing_cell_refinement
;
CELL-NOW (Sheldrick, 2003) and SAINT (BRUKER-NONIUS, 2003)
;
_computing_data_collection 'FRAMBO (BRUKER-NONIUS, 2003)'
_computing_data_reduction 'Bruker APEX2'
_computing_molecular_graphics 'X-SEED (Barbour, 2001)'
_computing_publication_material 'Bruker SHELXTL'
_computing_structure_refinement 'SHELXL-97 (Sheldrick, 2008)'
_computing_structure_solution 'SHELXS-97 (Sheldrick, 2008)'
_diffrn_ambient_temperature 110(2)
_diffrn_measured_fraction_theta_full 0.985
_diffrn_measured_fraction_theta_max 0.985
_diffrn_measurement_device_type 'BRUKER GADDS D8 Discover'
_diffrn_measurement_method 'phi and omega scans'
_diffrn_radiation_monochromator graphite
_diffrn_radiation_source 'fine-focus sealed tube'
_diffrn_radiation_type CuK\a
_diffrn_radiation_wavelength 1.54178
_diffrn_reflns_av_R_equivalents 0.0576
_diffrn_reflns_av_sigmaI/netI 0.0538
_diffrn_reflns_limit_h_max 17
_diffrn_reflns_limit_h_min -17
_diffrn_reflns_limit_k_max 9
_diffrn_reflns_limit_k_min -9
_diffrn_reflns_limit_l_max 22
_diffrn_reflns_limit_l_min -23
_diffrn_reflns_number 16630
_diffrn_reflns_theta_full 59.99
_diffrn_reflns_theta_max 59.99
_diffrn_reflns_theta_min 3.30
_exptl_absorpt_coefficient_mu 1.819
_exptl_absorpt_correction_T_max 0.9474
_exptl_absorpt_correction_T_min 0.8681
_exptl_absorpt_correction_type multi-scan
_exptl_absorpt_process_details 'SADABS; (Sheldrick, 2006)'
_exptl_crystal_colour red
_exptl_crystal_density_diffrn 1.432
_exptl_crystal_density_method 'not measured'
_exptl_crystal_description block
_exptl_crystal_F_000 1264
_exptl_crystal_size_max 0.08
_exptl_crystal_size_mid 0.06
_exptl_crystal_size_min 0.03
_refine_diff_density_max 0.494
_refine_diff_density_min -0.395
_refine_diff_density_rms 0.063
_refine_ls_extinction_method none
_refine_ls_goodness_of_fit_ref 1.052
_refine_ls_hydrogen_treatment constr
_refine_ls_matrix_type full
_refine_ls_number_parameters 379
_refine_ls_number_reflns 4125
_refine_ls_number_restraints 0
_refine_ls_restrained_S_all 1.052
_refine_ls_R_factor_all 0.0548
_refine_ls_R_factor_gt 0.0384
_refine_ls_shift/su_max 0.000
_refine_ls_shift/su_mean 0.000
_refine_ls_structure_factor_coef Fsqd
_refine_ls_weighting_details
; calc
[0.00000+1.00000exp(1.00(sin\q/\l)^2^)]/
[\s^2^(Fo^2^)+0.0000+0.0000*P+(0.0529P)^2^+0.0000sin\q/\l]
where P = 0.33333Fo^2^ + 0.66667Fc^2^
;
_refine_ls_weighting_scheme calc
_refine_ls_wR_factor_gt 0.0906
_refine_ls_wR_factor_ref 0.0960
_reflns_number_gt 3037
_reflns_number_total 4125
_reflns_threshold_expression >2sigma(I)
_cod_data_source_file c1dt10767d.txt
_cod_data_source_block ndb
_cod_depositor_comments
;
The following automatic conversions were performed:

'_symmetry_cell_setting' value 'Monoclinic' changed to 'monoclinic'
according to /home/saulius/struct/CIF-dictionaries/cif_core.dic
dictionary named 'cif_core.dic' version 2.4.1 from 2010-06-29.

Automatic conversion script
Id: cif_fix_values 1715 2011-07-08 13:25:40Z adriana 
;
_cod_original_sg_symbol_H-M P2(1)/n
_cod_database_code 7016805

loop_
_symmetry_equiv_pos_as_xyz
'x, y, z'
'-x+1/2, y+1/2, -z+1/2'
'-x, -y, -z'
'x-1/2, -y-1/2, z-1/2'

loop_
_atom_site_label
_atom_site_type_symbol
_atom_site_fract_x
_atom_site_fract_y
_atom_site_fract_z
_atom_site_U_iso_or_equiv
_atom_site_adp_type
_atom_site_occupancy
_atom_site_symmetry_multiplicity
_atom_site_calc_flag
_atom_site_refinement_flags
C24 C 0.45423(19) 0.7211(3) 0.26999(15) 0.0223(7) Uani 1 1 d .
H24A H 0.4078 0.7325 0.2348 0.027 Uiso 1 1 calc R
C19 C 0.50377(17) 0.5897(3) 0.27449(14) 0.0189(6) Uani 1 1 d .
C9 C 0.56209(19) 1.0088(3) -0.12102(14) 0.0222(7) Uani 1 1 d .
H9A H 0.5343 1.0379 -0.1636 0.027 Uiso 1 1 calc R
C15 C 0.09473(19) 0.2845(3) -0.06802(15) 0.0278(7) Uani 1 1 d .
H15A H 0.0659 0.2898 -0.1123 0.033 Uiso 1 1 calc R
C23 C 0.4723(2) 0.8351(3) 0.31648(15) 0.0280(7) Uani 1 1 d .
H23A H 0.4376 0.9233 0.3136 0.034 Uiso 1 1 calc R
C33 C 0.63966(19) 0.0828(3) 0.25130(15) 0.0256(7) Uani 1 1 d .
H33A H 0.6414 -0.0129 0.2725 0.031 Uiso 1 1 calc R
C14 C 0.16939(18) 0.3675(3) -0.04915(15) 0.0238(7) Uani 1 1 d .
H14A H 0.1917 0.4283 -0.0807 0.029 Uiso 1 1 calc R
C20 C 0.57265(18) 0.5759(3) 0.32560(14) 0.0219(7) Uani 1 1 d .
H20A H 0.6072 0.4874 0.3289 0.026 Uiso 1 1 calc R
C21 C 0.5910(2) 0.6909(4) 0.37162(15) 0.0296(8) Uani 1 1 d .
H21A H 0.6380 0.6809 0.4064 0.036 Uiso 1 1 calc R
C32 C 0.56891(18) 0.1753(3) 0.25079(14) 0.0208(6) Uani 1 1 d .
H32A H 0.5222 0.1423 0.2714 0.025 Uiso 1 1 calc R
C34 C 0.70809(19) 0.1286(3) 0.22112(15) 0.0272(7) Uani 1 1 d .
H34A H 0.7565 0.0646 0.2215 0.033 Uiso 1 1 calc R
C25 C 0.39609(17) 0.3273(3) 0.25460(14) 0.0182(6) Uani 1 1 d .
C4 C 0.64210(18) 0.9270(3) 0.00487(14) 0.0199(6) Uani 1 1 d .
C28 C 0.28797(18) 0.1377(3) 0.31280(15) 0.0263(7) Uani 1 1 d .
H28A H 0.2515 0.0726 0.3327 0.032 Uiso 1 1 calc R
C11 C 0.44293(18) 0.6842(3) -0.00594(14) 0.0187(6) Uani 1 1 d .
H11A H 0.4182 0.7067 -0.0501 0.022 Uiso 1 1 calc R
C8 C 0.64206(19) 1.0706(3) -0.09579(15) 0.0247(7) Uani 1 1 d .
H8A H 0.6690 1.1403 -0.1213 0.030 Uiso 1 1 calc R
C3 C 0.68055(18) 0.8904(3) 0.07018(15) 0.0226(7) Uani 1 1 d .
H3A H 0.7344 0.9341 0.0874 0.027 Uiso 1 1 calc R
C10 C 0.52334(18) 0.9063(3) -0.08464(14) 0.0195(6) Uani 1 1 d .
H10A H 0.4691 0.8655 -0.1029 0.023 Uiso 1 1 calc R
C16 C 0.06226(19) 0.1943(3) -0.02263(16) 0.0273(7) Uani 1 1 d .
H16A H 0.0116 0.1369 -0.0357 0.033 Uiso 1 1 calc R
C22 C 0.5408(2) 0.8205(3) 0.36700(16) 0.0301(7) Uani 1 1 d .
H22A H 0.5536 0.8992 0.3986 0.036 Uiso 1 1 calc R
C35 C 0.70534(18) 0.2690(3) 0.19032(15) 0.0250(7) Uani 1 1 d .
H35A H 0.7522 0.3013 0.1697 0.030 Uiso 1 1 calc R
C1 C 0.56275(18) 0.7246(3) 0.08420(14) 0.0194(6) Uani 1 1 d .
C7 C 0.68118(18) 1.0296(3) -0.03405(15) 0.0227(7) Uani 1 1 d .
H7A H 0.7357 1.0710 -0.0170 0.027 Uiso 1 1 calc R
C30 C 0.39246(18) 0.3376(3) 0.32181(14) 0.0227(7) Uani 1 1 d .
H30A H 0.4269 0.4099 0.3480 0.027 Uiso 1 1 calc R
C36 C 0.63455(17) 0.3620(3) 0.18958(14) 0.0214(7) Uani 1 1 d .
H36A H 0.6328 0.4573 0.1681 0.026 Uiso 1 1 calc R
C18 C 0.17765(18) 0.2724(3) 0.06099(14) 0.0215(7) Uani 1 1 d .
H18A H 0.2053 0.2691 0.1056 0.026 Uiso 1 1 calc R
C2 C 0.64307(18) 0.7953(3) 0.10871(15) 0.0223(7) Uani 1 1 d .
H2A H 0.6703 0.7752 0.1525 0.027 Uiso 1 1 calc R
C12 C 0.29271(17) 0.4458(3) 0.03620(13) 0.0163(6) Uani 1 1 d .
C29 C 0.33869(19) 0.2428(3) 0.35090(16) 0.0266(7) Uani 1 1 d .
H29A H 0.3367 0.2500 0.3969 0.032 Uiso 1 1 calc R
C26 C 0.34394(17) 0.2225(3) 0.21634(15) 0.0203(6) Uani 1 1 d .
H26A H 0.3449 0.2160 0.1702 0.024 Uiso 1 1 calc R
C27 C 0.29057(18) 0.1276(3) 0.24581(16) 0.0264(7) Uani 1 1 d .
H27A H 0.2557 0.0555 0.2198 0.032 Uiso 1 1 calc R
C13 C 0.21139(17) 0.3619(3) 0.01533(14) 0.0181(6) Uani 1 1 d .
C17 C 0.10381(19) 0.1881(3) 0.04170(15) 0.0256(7) Uani 1 1 d .
H17A H 0.0818 0.1258 0.0730 0.031 Uiso 1 1 calc R
C6 C 0.52229(18) 0.7544(3) 0.01954(14) 0.0175(6) Uani 1 1 d .
C31 C 0.56560(17) 0.3163(3) 0.22031(13) 0.0174(6) Uani 1 1 d .
C5 C 0.56184(17) 0.8600(3) -0.02104(14) 0.0175(6) Uani 1 1 d .
N2 N 0.32352(14) 0.5331(2) -0.00539(11) 0.0197(5) Uani 1 1 d .
N1 N 0.40177(14) 0.5910(2) 0.02727(11) 0.0175(5) Uani 1 1 d .
O1 O 0.53154(12) 0.6366(2) 0.12664(9) 0.0210(5) Uani 1 1 d .
O2 O 0.33106(12) 0.4235(2) 0.09732(9) 0.0189(4) Uani 1 1 d .
Ni1 Ni 0.43290(3) 0.52755(5) 0.11278(2) 0.01764(15) Uani 1 1 d .
P1 P 0.47150(4) 0.43914(8) 0.21528(4) 0.01725(18) Uani 1 1 d .

loop_
_atom_site_aniso_label
_atom_site_aniso_U_11
_atom_site_aniso_U_22
_atom_site_aniso_U_33
_atom_site_aniso_U_23
_atom_site_aniso_U_13
_atom_site_aniso_U_12
C24 0.0259(16) 0.0198(15) 0.0215(17) 0.0038(12) 0.0048(12) -0.0042(13)
C19 0.0191(14) 0.0193(14) 0.0194(16) 0.0038(12) 0.0068(11) -0.0023(12)
C9 0.0277(16) 0.0203(15) 0.0198(16) -0.0021(12) 0.0076(13) 0.0019(13)
C15 0.0263(16) 0.0337(17) 0.0208(18) 0.0019(14) -0.0043(13) -0.0059(15)
C23 0.0371(18) 0.0168(15) 0.0323(19) 0.0002(13) 0.0126(15) -0.0011(14)
C33 0.0304(17) 0.0221(15) 0.0240(18) 0.0031(13) 0.0033(13) 0.0045(14)
C14 0.0244(16) 0.0265(16) 0.0203(17) 0.0034(13) 0.0032(12) -0.0025(14)
C20 0.0182(15) 0.0245(15) 0.0238(17) -0.0008(13) 0.0058(12) 0.0006(13)
C21 0.0267(17) 0.0389(19) 0.0231(18) -0.0054(14) 0.0038(13) -0.0086(15)
C32 0.0219(15) 0.0229(15) 0.0182(16) 0.0001(12) 0.0044(12) 0.0004(13)
C34 0.0217(16) 0.0298(17) 0.0297(18) -0.0032(14) 0.0031(13) 0.0073(14)
C25 0.0179(14) 0.0155(14) 0.0209(17) 0.0024(12) 0.0019(12) 0.0055(12)
C4 0.0197(15) 0.0156(14) 0.0260(17) -0.0028(12) 0.0080(12) 0.0033(12)
C28 0.0194(15) 0.0272(17) 0.034(2) 0.0062(14) 0.0104(13) -0.0005(14)
C11 0.0208(15) 0.0173(14) 0.0187(16) -0.0043(12) 0.0053(12) 0.0046(13)
C8 0.0283(16) 0.0185(15) 0.0304(18) -0.0015(13) 0.0147(13) -0.0013(13)
C3 0.0191(15) 0.0199(15) 0.0290(18) -0.0009(13) 0.0047(12) -0.0043(13)
C10 0.0236(15) 0.0158(14) 0.0198(16) -0.0035(12) 0.0056(12) 0.0007(13)
C16 0.0235(16) 0.0272(16) 0.0297(19) -0.0009(14) -0.0003(13) -0.0074(14)
C22 0.0360(18) 0.0272(17) 0.0291(19) -0.0091(14) 0.0114(14) -0.0103(15)
C35 0.0203(15) 0.0278(17) 0.0279(18) -0.0040(13) 0.0073(13) -0.0006(14)
C1 0.0204(15) 0.0150(14) 0.0238(17) -0.0011(12) 0.0061(12) 0.0022(13)
C7 0.0189(15) 0.0205(15) 0.0303(18) -0.0032(13) 0.0084(13) -0.0025(13)
C30 0.0221(15) 0.0246(16) 0.0223(17) 0.0005(13) 0.0058(12) 0.0007(13)
C36 0.0190(15) 0.0234(15) 0.0216(16) 0.0018(12) 0.0023(12) -0.0003(13)
C18 0.0207(15) 0.0284(16) 0.0151(16) 0.0008(12) 0.0021(12) 0.0006(13)
C2 0.0235(16) 0.0202(15) 0.0216(17) -0.0014(12) -0.0013(13) 0.0000(13)
C12 0.0177(14) 0.0170(14) 0.0138(15) -0.0026(11) 0.0013(11) 0.0050(12)
C29 0.0270(16) 0.0327(17) 0.0226(17) 0.0057(14) 0.0115(13) 0.0065(15)
C26 0.0204(15) 0.0192(15) 0.0216(16) 0.0011(12) 0.0036(12) 0.0009(13)
C27 0.0218(16) 0.0226(16) 0.034(2) 0.0059(13) 0.0005(13) -0.0048(14)
C13 0.0176(14) 0.0159(14) 0.0207(16) -0.0008(12) 0.0031(12) 0.0024(12)
C17 0.0284(17) 0.0247(16) 0.0247(18) 0.0017(13) 0.0074(13) -0.0011(14)
C6 0.0217(14) 0.0145(14) 0.0171(16) -0.0033(11) 0.0057(11) 0.0033(12)
C31 0.0194(15) 0.0208(15) 0.0114(15) -0.0029(11) 0.0003(11) 0.0008(12)
C5 0.0209(15) 0.0141(13) 0.0187(16) -0.0029(11) 0.0075(12) 0.0029(12)
N2 0.0193(12) 0.0205(12) 0.0184(13) -0.0010(10) 0.0004(10) -0.0031(11)
N1 0.0139(11) 0.0162(11) 0.0219(14) -0.0009(10) 0.0014(10) 0.0007(10)
O1 0.0226(10) 0.0227(10) 0.0174(11) 0.0028(8) 0.0021(8) -0.0023(9)
O2 0.0196(10) 0.0218(10) 0.0160(11) -0.0006(8) 0.0042(8) 0.0008(9)
Ni1 0.0183(3) 0.0188(3) 0.0156(3) 0.00027(19) 0.00202(19) -0.0008(2)
P1 0.0172(4) 0.0180(4) 0.0165(4) 0.0002(3) 0.0025(3) -0.0002(3)

loop_
_atom_type_symbol
_atom_type_description
_atom_type_scat_dispersion_real
_atom_type_scat_dispersion_imag
_atom_type_scat_source
C C 0.0181 0.0091 'International Tables Vol C Tables 4.2.6.8 and 6.1.1.4'
H H 0.0000 0.0000 'International Tables Vol C Tables 4.2.6.8 and 6.1.1.4'
N N 0.0311 0.0180 'International Tables Vol C Tables 4.2.6.8 and 6.1.1.4'
O O 0.0492 0.0322 'International Tables Vol C Tables 4.2.6.8 and 6.1.1.4'
P P 0.2955 0.4335 'International Tables Vol C Tables 4.2.6.8 and 6.1.1.4'
Ni Ni -3.0029 0.5091 'International Tables Vol C Tables 4.2.6.8 and 6.1.1.4'

loop_
_geom_angle_atom_site_label_1
_geom_angle_atom_site_label_2
_geom_angle_atom_site_label_3
_geom_angle
C23 C24 C19 120.5(3)
C23 C24 H24A 119.8
C19 C24 H24A 119.8
C20 C19 C24 119.1(3)
C20 C19 P1 122.8(2)
C24 C19 P1 118.0(2)
C10 C9 C8 120.6(3)
C10 C9 H9A 119.7
C8 C9 H9A 119.7
C16 C15 C14 120.2(3)
C16 C15 H15A 119.9
C14 C15 H15A 119.9
C22 C23 C24 120.0(3)
C22 C23 H23A 120.0
C24 C23 H23A 120.0
C32 C33 C34 120.5(3)
C32 C33 H33A 119.7
C34 C33 H33A 119.7
C13 C14 C15 120.4(3)
C13 C14 H14A 119.8
C15 C14 H14A 119.8
C21 C20 C19 120.2(3)
C21 C20 H20A 119.9
C19 C20 H20A 119.9
C20 C21 C22 120.2(3)
C20 C21 H21A 119.9
C22 C21 H21A 119.9
C33 C32 C31 120.5(3)
C33 C32 H32A 119.7
C31 C32 H32A 119.7
C33 C34 C35 119.5(3)
C33 C34 H34A 120.3
C35 C34 H34A 120.3
C30 C25 C26 119.3(3)
C30 C25 P1 122.0(2)
C26 C25 P1 118.6(2)
C7 C4 C3 121.3(3)
C7 C4 C5 119.9(3)
C3 C4 C5 118.8(3)
C27 C28 C29 119.9(3)
C27 C28 H28A 120.0
C29 C28 H28A 120.0
N1 C11 C6 124.4(3)
N1 C11 H11A 117.8
C6 C11 H11A 117.8
C7 C8 C9 119.4(3)
C7 C8 H8A 120.3
C9 C8 H8A 120.3
C2 C3 C4 122.1(3)
C2 C3 H3A 118.9
C4 C3 H3A 118.9
C9 C10 C5 121.9(3)
C9 C10 H10A 119.1
C5 C10 H10A 119.1
C17 C16 C15 119.7(3)
C17 C16 H16A 120.2
C15 C16 H16A 120.2
C23 C22 C21 120.0(3)
C23 C22 H22A 120.0
C21 C22 H22A 120.0
C36 C35 C34 120.2(3)
C36 C35 H35A 119.9
C34 C35 H35A 119.9
O1 C1 C6 124.9(3)
O1 C1 C2 115.3(3)
C6 C1 C2 119.8(3)
C8 C7 C4 121.3(3)
C8 C7 H7A 119.4
C4 C7 H7A 119.4
C25 C30 C29 120.4(3)
C25 C30 H30A 119.8
C29 C30 H30A 119.8
C35 C36 C31 120.4(3)
C35 C36 H36A 119.8
C31 C36 H36A 119.8
C17 C18 C13 120.4(3)
C17 C18 H18A 119.8
C13 C18 H18A 119.8
C3 C2 C1 120.7(3)
C3 C2 H2A 119.7
C1 C2 H2A 119.7
N2 C12 O2 123.3(2)
N2 C12 C13 120.1(2)
O2 C12 C13 116.6(2)
C28 C29 C30 120.0(3)
C28 C29 H29A 120.0
C30 C29 H29A 120.0
C27 C26 C25 120.0(3)
C27 C26 H26A 120.0
C25 C26 H26A 120.0
C28 C27 C26 120.3(3)
C28 C27 H27A 119.8
C26 C27 H27A 119.8
C14 C13 C18 119.0(3)
C14 C13 C12 121.4(3)
C18 C13 C12 119.5(2)
C16 C17 C18 120.3(3)
C16 C17 H17A 119.9
C18 C17 H17A 119.9
C1 C6 C11 120.7(3)
C1 C6 C5 119.2(2)
C11 C6 C5 120.1(3)
C32 C31 C36 118.9(3)
C32 C31 P1 122.1(2)
C36 C31 P1 119.0(2)
C10 C5 C4 117.0(3)
C10 C5 C6 123.6(3)
C4 C5 C6 119.3(3)
C12 N2 N1 107.1(2)
C11 N1 N2 116.9(2)
C11 N1 Ni1 127.65(19)
N2 N1 Ni1 115.41(17)
C1 O1 Ni1 127.53(18)
C12 O2 Ni1 110.46(17)
O1 Ni1 N1 94.78(9)
O1 Ni1 O2 177.87(9)
N1 Ni1 O2 83.72(9)
O1 Ni1 P1 86.36(6)
N1 Ni1 P1 177.30(8)
O2 Ni1 P1 95.20(6)
C19 P1 C25 103.67(13)
C19 P1 C31 104.83(12)
C25 P1 C31 103.39(13)
C19 P1 Ni1 112.19(9)
C25 P1 Ni1 120.14(9)
C31 P1 Ni1 111.19(9)

loop_
_geom_bond_atom_site_label_1
_geom_bond_atom_site_label_2
_geom_bond_distance
C24 C23 1.386(4)
C24 C19 1.396(4)
C24 H24A 0.9500
C19 C20 1.393(4)
C19 P1 1.820(3)
C9 C10 1.376(4)
C9 C8 1.399(4)
C9 H9A 0.9500
C15 C16 1.382(4)
C15 C14 1.391(4)
C15 H15A 0.9500
C23 C22 1.382(4)
C23 H23A 0.9500
C33 C32 1.383(4)
C33 C34 1.385(4)
C33 H33A 0.9500
C14 C13 1.384(4)
C14 H14A 0.9500
C20 C21 1.387(4)
C20 H20A 0.9500
C21 C22 1.388(5)
C21 H21A 0.9500
C32 C31 1.393(4)
C32 H32A 0.9500
C34 C35 1.391(4)
C34 H34A 0.9500
C25 C30 1.390(4)
C25 C26 1.397(4)
C25 P1 1.828(3)
C4 C7 1.411(4)
C4 C3 1.419(4)
C4 C5 1.424(4)
C28 C27 1.382(4)
C28 C29 1.386(4)
C28 H28A 0.9500
C11 N1 1.304(4)
C11 C6 1.423(4)
C11 H11A 0.9500
C8 C7 1.368(4)
C8 H8A 0.9500
C3 C2 1.351(4)
C3 H3A 0.9500
C10 C5 1.411(4)
C10 H10A 0.9500
C16 C17 1.379(4)
C16 H16A 0.9500
C22 H22A 0.9500
C35 C36 1.385(4)
C35 H35A 0.9500
C1 O1 1.318(3)
C1 C6 1.404(4)
C1 C2 1.433(4)
C7 H7A 0.9500
C30 C29 1.391(4)
C30 H30A 0.9500
C36 C31 1.398(4)
C36 H36A 0.9500
C18 C17 1.389(4)
C18 C13 1.392(4)
C18 H18A 0.9500
C2 H2A 0.9500
C12 N2 1.299(4)
C12 O2 1.319(3)
C12 C13 1.487(4)
C29 H29A 0.9500
C26 C27 1.391(4)
C26 H26A 0.9500
C27 H27A 0.9500
C17 H17A 0.9500
C6 C5 1.454(4)
C31 P1 1.830(3)
N2 N1 1.407(3)
N1 Ni1 1.833(2)
O1 Ni1 1.8157(19)
O2 Ni1 1.8365(19)
Ni1 P1 2.2354(9)

loop_
_geom_torsion_atom_site_label_1
_geom_torsion_atom_site_label_2
_geom_torsion_atom_site_label_3
_geom_torsion_atom_site_label_4
_geom_torsion
C23 C24 C19 C20 -1.3(4)
C23 C24 C19 P1 175.6(2)
C19 C24 C23 C22 1.3(5)
C16 C15 C14 C13 -0.7(5)
C24 C19 C20 C21 0.6(4)
P1 C19 C20 C21 -176.0(2)
C19 C20 C21 C22 -0.1(5)
C34 C33 C32 C31 -0.4(4)
C32 C33 C34 C35 0.2(4)
C10 C9 C8 C7 -0.8(4)
C7 C4 C3 C2 178.3(3)
C5 C4 C3 C2 -0.7(4)
C8 C9 C10 C5 0.3(4)
C14 C15 C16 C17 0.6(5)
C24 C23 C22 C21 -0.7(5)
C20 C21 C22 C23 0.1(5)
C33 C34 C35 C36 -0.3(4)
C9 C8 C7 C4 -0.5(4)
C3 C4 C7 C8 -176.7(3)
C5 C4 C7 C8 2.3(4)
C26 C25 C30 C29 1.2(4)
P1 C25 C30 C29 -175.3(2)
C34 C35 C36 C31 0.6(4)
C4 C3 C2 C1 1.3(4)
O1 C1 C2 C3 -178.7(3)
C6 C1 C2 C3 -0.2(4)
C27 C28 C29 C30 -0.3(4)
C25 C30 C29 C28 -0.3(4)
C30 C25 C26 C27 -1.4(4)
P1 C25 C26 C27 175.1(2)
C29 C28 C27 C26 0.0(4)
C25 C26 C27 C28 0.8(4)
C15 C14 C13 C18 -0.2(4)
C15 C14 C13 C12 178.1(3)
C17 C18 C13 C14 1.1(4)
C17 C18 C13 C12 -177.2(3)
N2 C12 C13 C14 3.8(4)
O2 C12 C13 C14 -174.8(2)
N2 C12 C13 C18 -178.0(2)
O2 C12 C13 C18 3.5(4)
C15 C16 C17 C18 0.3(5)
C13 C18 C17 C16 -1.2(4)
O1 C1 C6 C11 -2.2(4)
C2 C1 C6 C11 179.4(2)
O1 C1 C6 C5 176.9(2)
C2 C1 C6 C5 -1.5(4)
N1 C11 C6 C1 0.8(4)
N1 C11 C6 C5 -178.3(2)
C33 C32 C31 C36 0.8(4)
C33 C32 C31 P1 177.3(2)
C35 C36 C31 C32 -0.9(4)
C35 C36 C31 P1 -177.5(2)
C9 C10 C5 C4 1.5(4)
C9 C10 C5 C6 178.7(3)
C7 C4 C5 C10 -2.7(4)
C3 C4 C5 C10 176.3(3)
C7 C4 C5 C6 180.0(2)
C3 C4 C5 C6 -1.0(4)
C1 C6 C5 C10 -175.1(3)
C11 C6 C5 C10 4.1(4)
C1 C6 C5 C4 2.1(4)
C11 C6 C5 C4 -178.8(2)
O2 C12 N2 N1 1.0(3)
C13 C12 N2 N1 -177.5(2)
C6 C11 N1 N2 179.3(2)
C6 C11 N1 Ni1 0.4(4)
C12 N2 N1 C11 -179.0(2)
C12 N2 N1 Ni1 0.1(3)
C6 C1 O1 Ni1 2.4(4)
C2 C1 O1 Ni1 -179.10(18)
N2 C12 O2 Ni1 -1.6(3)
C13 C12 O2 Ni1 176.90(18)
C1 O1 Ni1 N1 -1.1(2)
C1 O1 Ni1 O2 -46(3)
C1 O1 Ni1 P1 176.4(2)
C11 N1 Ni1 O1 -0.3(2)
N2 N1 Ni1 O1 -179.23(17)
C11 N1 Ni1 O2 178.2(2)
N2 N1 Ni1 O2 -0.75(17)
C11 N1 Ni1 P1 -115.2(16)
N2 N1 Ni1 P1 65.9(17)
C12 O2 Ni1 O1 47(3)
C12 O2 Ni1 N1 1.19(17)
C12 O2 Ni1 P1 -176.33(16)
C20 C19 P1 C25 88.5(3)
C24 C19 P1 C25 -88.2(2)
C20 C19 P1 C31 -19.6(3)
C24 C19 P1 C31 163.7(2)
C20 C19 P1 Ni1 -140.4(2)
C24 C19 P1 Ni1 42.9(2)
C30 C25 P1 C19 -17.9(3)
C26 C25 P1 C19 165.6(2)
C30 C25 P1 C31 91.2(2)
C26 C25 P1 C31 -85.2(2)
C30 C25 P1 Ni1 -144.2(2)
C26 C25 P1 Ni1 39.4(2)
C32 C31 P1 C19 106.6(2)
C36 C31 P1 C19 -76.9(2)
C32 C31 P1 C25 -1.8(3)
C36 C31 P1 C25 174.8(2)
C32 C31 P1 Ni1 -132.0(2)
C36 C31 P1 Ni1 44.6(2)
O1 Ni1 P1 C19 48.39(11)
N1 Ni1 P1 C19 163.5(16)
O2 Ni1 P1 C19 -130.15(11)
O1 Ni1 P1 C25 170.54(12)
N1 Ni1 P1 C25 -74.4(16)
O2 Ni1 P1 C25 -8.01(12)
O1 Ni1 P1 C31 -68.64(11)
N1 Ni1 P1 C31 46.4(16)
O2 Ni1 P1 C31 112.82(11)
